data_4085048
loop_
_publ_author_name
'Vivancos, \'Angela'
'Hern\'andez, Yohar A.'
'Paneque, Margarita'
'Poveda, Manuel L.'
'Salazar, Ver\'onica'
'\'Alvarez, Eleuterio'

_publ_section_title
;
 Formation of \b-Metallanaphthalenes by the Coupling of a
 Benzo-Iridacyclopentadiene with Olefins
;
_journal_issue 1
_journal_name_full Organometallics
_journal_page_first 177
_journal_paper_doi 10.1021/om5010435
_journal_volume 34
_journal_year 2015
_chemical_formula_moiety 'C31 H42 B Ir N6 O9'
_chemical_formula_sum 'C31 H42 B Ir N6 O9'
_chemical_formula_weight 845.72
_chemical_name_systematic
; 
 ? 
;
_space_group_IT_number 2
_symmetry_cell_setting triclinic
_symmetry_space_group_name_Hall '-P 1'
_symmetry_space_group_name_H-M 'P -1'
_atom_sites_solution_hydrogens geom
_atom_sites_solution_primary direct
_atom_sites_solution_secondary difmap
_audit_creation_method SHELXL-97
_cell_angle_alpha 99.9000(10)
_cell_angle_beta 105.7370(10)
_cell_angle_gamma 109.0050(10)
_cell_formula_units_Z 2
_cell_length_a 9.7953(4)
_cell_length_b 12.8887(4)
_cell_length_c 15.6815(6)
_cell_measurement_reflns_used 7462
_cell_measurement_temperature 213(2)
_cell_measurement_theta_max 28.42
_cell_measurement_theta_min 2.31
_cell_volume 1726.44(11)
_computing_cell_refinement 'APEX2 Software Suite (Bruker, 2007)'
_computing_data_collection 'APEX2 Software Suite (Bruker, 2007)'
_computing_data_reduction 'APEX2 Software Suite (Bruker, 2007)'
_computing_molecular_graphics 'SHELXTL (Sheldrick, 2008)'
_computing_publication_material 'SHELXTL and publCIF (Westrip, 2010)'
_computing_structure_refinement 'SHELXL97 (Sheldrick, 2008)'
_computing_structure_solution 'SIR2002 (Burla et al., 2003)'
_diffrn_ambient_temperature 213(2)
_diffrn_detector_area_resol_mean 8.26
_diffrn_measured_fraction_theta_full 0.987
_diffrn_measured_fraction_theta_max 0.987
_diffrn_measurement_device_type
;
 Bruker-Nonius X8kappa APEX II CCD area detector
;
_diffrn_measurement_method 'phi and omega scans with narrow frames'
_diffrn_radiation_monochromator graphite
_diffrn_radiation_source 'fine-focus sealed tube'
_diffrn_radiation_type MoK\a
_diffrn_radiation_wavelength 0.71073
_diffrn_reflns_av_R_equivalents 0.0361
_diffrn_reflns_av_sigmaI/netI 0.0277
_diffrn_reflns_limit_h_max 11
_diffrn_reflns_limit_h_min -11
_diffrn_reflns_limit_k_max 15
_diffrn_reflns_limit_k_min -15
_diffrn_reflns_limit_l_max 18
_diffrn_reflns_limit_l_min -18
_diffrn_reflns_number 32079
_diffrn_reflns_theta_full 25.25
_diffrn_reflns_theta_max 25.25
_diffrn_reflns_theta_min 3.17
_diffrn_standards_decay_% 0
_exptl_absorpt_coefficient_mu 3.927
_exptl_absorpt_correction_T_max 0.6748
_exptl_absorpt_correction_T_min 0.4972
_exptl_absorpt_correction_type multi-scan
_exptl_absorpt_process_details
;
program SADABS, Bruker (2001).
;
_exptl_crystal_colour yellow
_exptl_crystal_density_diffrn 1.627
_exptl_crystal_density_method 'not measured'
_exptl_crystal_description plate
_exptl_crystal_F_000 848
_exptl_crystal_size_max 0.20
_exptl_crystal_size_mid 0.15
_exptl_crystal_size_min 0.10
_refine_diff_density_max 0.805
_refine_diff_density_min -0.599
_refine_diff_density_rms 0.079
_refine_ls_extinction_method none
_refine_ls_goodness_of_fit_ref 1.079
_refine_ls_hydrogen_treatment mixed
_refine_ls_matrix_type full
_refine_ls_number_parameters 447
_refine_ls_number_reflns 6160
_refine_ls_number_restraints 26
_refine_ls_restrained_S_all 1.099
_refine_ls_R_factor_all 0.0233
_refine_ls_R_factor_gt 0.0204
_refine_ls_shift/su_max 0.002
_refine_ls_shift/su_mean 0.000
_refine_ls_structure_factor_coef Fsqd
_refine_ls_weighting_details 'calc w=1/[\s^2^(Fo^2^)+(0.0312P)^2^+0.2085P] where P=(Fo^2^+2Fc^2^)/3'
_refine_ls_weighting_scheme calc
_refine_ls_wR_factor_gt 0.0513
_refine_ls_wR_factor_ref 0.0519
_reflns_number_gt 5710
_reflns_number_total 6160
_reflns_threshold_expression >2sigma(I)
_cod_data_source_file om5010435_si_002.cif
_cod_data_source_block 8-OEt
_cod_depositor_comments
;
The following automatic conversions were performed:

'_symmetry_cell_setting' value 'Triclinic' changed to 'triclinic'
according to
/home/saulius/struct/COD-crude-data--automatic-downloads/rss-feeds/ACS/lib/dictionaries/cif_core.dic
dictionary named 'cif_core.dic' version 2.4.2 from 2011-04-26.

Automatic conversion script
Id: cif_fix_values 2935 2014-11-11 08:27:57Z andrius 

 Adding full bibliography for 4085045--4085053.cif.
;
_cod_original_sg_symbol_H-M P-1
_cod_database_code 4085048

loop_
_symmetry_equiv_pos_as_xyz
'x, y, z'
'-x, -y, -z'

loop_
_atom_site_label
_atom_site_type_symbol
_atom_site_fract_x
_atom_site_fract_y
_atom_site_fract_z
_atom_site_U_iso_or_equiv
_atom_site_adp_type
_atom_site_occupancy
_atom_site_symmetry_multiplicity
_atom_site_calc_flag
_atom_site_refinement_flags
Ir1 Ir 0.058754(11) 0.133849(8) 0.251453(7) 0.01951(5) Uani 1 1 d D
H1IR H -0.018(3) 0.0064(17) 0.1876(19) 0.029 Uiso 1 1 d D
O1 O 0.4816(2) 0.24610(18) 0.41445(15) 0.0306(5) Uani 1 1 d .
O2 O 0.4296(2) 0.24389(18) 0.26640(15) 0.0310(5) Uani 1 1 d .
O3 O 0.5241(3) 0.04503(19) 0.32390(18) 0.0388(6) Uani 1 1 d .
O4 O 0.4059(3) -0.09350(19) 0.37885(18) 0.0372(6) Uani 1 1 d .
O5 O 0.0034(3) -0.30251(19) 0.17480(19) 0.0450(6) Uani 1 1 d .
O6 O 0.2224(3) -0.18073(18) 0.17111(17) 0.0383(6) Uani 1 1 d .
O7 O -0.1716(4) -0.2936(3) 0.3115(2) 0.0756(10) Uani 1 1 d U
O8 O -0.2462(3) -0.2283(2) 0.1927(2) 0.0499(7) Uani 1 1 d U
O9 O -0.0994(2) 0.10974(18) 0.38733(15) 0.0308(5) Uani 1 1 d .
N1 N 0.1303(3) 0.18460(19) 0.14326(17) 0.0226(5) Uani 1 1 d .
N2 N 0.1371(3) 0.2897(2) 0.13259(17) 0.0243(5) Uani 1 1 d .
N3 N -0.1293(3) 0.1718(2) 0.18476(17) 0.0246(5) Uani 1 1 d .
N4 N -0.0974(3) 0.2796(2) 0.17257(18) 0.0255(6) Uani 1 1 d .
N5 N 0.1763(3) 0.31375(19) 0.33615(17) 0.0228(5) Uani 1 1 d .
N6 N 0.1676(3) 0.3954(2) 0.29130(18) 0.0259(6) Uani 1 1 d .
C1 C 0.1833(3) 0.1405(3) 0.0819(2) 0.0267(7) Uani 1 1 d .
C2 C 0.2254(4) 0.2179(3) 0.0323(2) 0.0329(7) Uani 1 1 d .
H2 H 0.2655 0.2081 -0.0152 0.040 Uiso 1 1 calc R
C3 C 0.1973(4) 0.3106(3) 0.0659(2) 0.0295(7) Uani 1 1 d .
C4 C 0.1937(4) 0.0263(3) 0.0734(2) 0.0307(7) Uani 1 1 d .
H4A H 0.2869 0.0341 0.1206 0.046 Uiso 1 1 calc R
H4B H 0.1963 -0.0027 0.0128 0.046 Uiso 1 1 calc R
H4C H 0.1046 -0.0266 0.0812 0.046 Uiso 1 1 calc R
C5 C 0.2269(4) 0.4203(3) 0.0411(3) 0.0411(8) Uani 1 1 d .
H5A H 0.1313 0.4316 0.0215 0.062 Uiso 1 1 calc R
H5B H 0.2675 0.4176 -0.0088 0.062 Uiso 1 1 calc R
H5C H 0.3012 0.4832 0.0946 0.062 Uiso 1 1 calc R
C6 C -0.2832(3) 0.1165(3) 0.1509(2) 0.0270(7) Uani 1 1 d .
C7 C -0.3502(4) 0.1891(3) 0.1197(2) 0.0344(8) Uani 1 1 d .
H7 H -0.4562 0.1721 0.0939 0.041 Uiso 1 1 calc R
C8 C -0.2316(4) 0.2903(3) 0.1338(2) 0.0293(7) Uani 1 1 d .
C9 C -0.3598(4) -0.0051(3) 0.1494(2) 0.0352(8) Uani 1 1 d .
H9A H -0.2935 -0.0453 0.1426 0.053 Uiso 1 1 calc R
H9B H -0.4570 -0.0417 0.0979 0.053 Uiso 1 1 calc R
H9C H -0.3788 -0.0071 0.2068 0.053 Uiso 1 1 calc R
C10 C -0.2368(4) 0.3997(3) 0.1154(3) 0.0424(9) Uani 1 1 d .
H10A H -0.1839 0.4614 0.1726 0.064 Uiso 1 1 calc R
H10B H -0.3433 0.3908 0.0903 0.064 Uiso 1 1 calc R
H10C H -0.1865 0.4175 0.0712 0.064 Uiso 1 1 calc R
C11 C 0.2522(3) 0.3692(3) 0.4262(2) 0.0266(7) Uani 1 1 d .
C12 C 0.2933(4) 0.4863(3) 0.4390(2) 0.0327(7) Uani 1 1 d .
H12 H 0.3482 0.5446 0.4953 0.039 Uiso 1 1 calc R
C13 C 0.2377(4) 0.4997(2) 0.3534(2) 0.0305(7) Uani 1 1 d .
C14 C 0.2761(4) 0.3102(3) 0.4993(2) 0.0325(7) Uani 1 1 d .
H14A H 0.2071 0.3134 0.5329 0.049 Uiso 1 1 calc R
H14B H 0.3821 0.3479 0.5417 0.049 Uiso 1 1 calc R
H14C H 0.2548 0.2308 0.4710 0.049 Uiso 1 1 calc R
C15 C 0.2453(5) 0.6075(3) 0.3270(3) 0.0492(10) Uani 1 1 d .
H15A H 0.3085 0.6208 0.2887 0.074 Uiso 1 1 calc R
H15B H 0.2902 0.6716 0.3825 0.074 Uiso 1 1 calc R
H15C H 0.1421 0.5997 0.2929 0.074 Uiso 1 1 calc R
C16 C 0.2488(3) 0.0993(2) 0.3007(2) 0.0216(6) Uani 1 1 d .
C17 C 0.2578(3) -0.0028(2) 0.3038(2) 0.0224(6) Uani 1 1 d .
C18 C 0.1193(3) -0.1103(2) 0.2741(2) 0.0249(6) Uani 1 1 d .
C19 C 0.0010(4) -0.1189(3) 0.3034(2) 0.0274(7) Uani 1 1 d .
C20 C 0.0051(4) -0.0231(3) 0.3747(2) 0.0286(7) Uani 1 1 d .
H20A H 0.1055 0.0080 0.4247 0.034 Uiso 1 1 calc R
H20B H -0.0739 -0.0549 0.4009 0.034 Uiso 1 1 calc R
C21 C -0.0207(3) 0.0759(2) 0.3404(2) 0.0231(6) Uani 1 1 d .
C22 C 0.4006(3) 0.2019(2) 0.3346(2) 0.0241(6) Uani 1 1 d .
C23 C 0.5543(4) 0.3542(3) 0.2944(3) 0.0422(9) Uani 1 1 d .
H23A H 0.5361 0.4088 0.3362 0.063 Uiso 1 1 calc R
H23B H 0.5603 0.3798 0.2404 0.063 Uiso 1 1 calc R
H23C H 0.6505 0.3485 0.3257 0.063 Uiso 1 1 calc R
C24 C 0.4095(4) -0.0125(2) 0.3346(2) 0.0282(7) Uani 1 1 d .
C25 C 0.5508(4) -0.1049(3) 0.4140(3) 0.0512(10) Uani 1 1 d .
H25A H 0.5785 -0.1339 0.3627 0.077 Uiso 1 1 calc R
H25B H 0.5411 -0.1579 0.4512 0.077 Uiso 1 1 calc R
H25C H 0.6304 -0.0308 0.4516 0.077 Uiso 1 1 calc R
C26 C 0.1063(4) -0.2095(3) 0.2030(2) 0.0296(7) Uani 1 1 d .
C27 C 0.2157(5) -0.2658(3) 0.0957(3) 0.0525(11) Uani 1 1 d .
H27A H 0.2000 -0.3373 0.1116 0.079 Uiso 1 1 calc R
H27B H 0.3118 -0.2400 0.0840 0.079 Uiso 1 1 calc R
H27C H 0.1310 -0.2776 0.0407 0.079 Uiso 1 1 calc R
C28 C -0.1450(4) -0.2241(3) 0.2697(3) 0.0411(9) Uani 1 1 d .
C29 C -0.3912(5) -0.3263(4) 0.1624(4) 0.0767(14) Uani 1 1 d U
H29A H -0.3755 -0.3957 0.1425 0.115 Uiso 1 1 calc R
H29B H -0.4655 -0.3186 0.1113 0.115 Uiso 1 1 calc R
H29C H -0.4295 -0.3301 0.2132 0.115 Uiso 1 1 calc R
C30 C -0.1358(4) 0.2113(3) 0.3848(2) 0.0335(7) Uani 1 1 d .
H30A H -0.2337 0.1911 0.3349 0.040 Uiso 1 1 calc R
H30B H -0.0544 0.2702 0.3742 0.040 Uiso 1 1 calc R
C31 C -0.1469(4) 0.2543(3) 0.4768(3) 0.0451(9) Uani 1 1 d .
H31A H -0.2308 0.1965 0.4852 0.068 Uiso 1 1 calc R
H31B H -0.1663 0.3237 0.4791 0.068 Uiso 1 1 calc R
H31C H -0.0509 0.2706 0.5257 0.068 Uiso 1 1 calc R
B1 B 0.0707(4) 0.3580(3) 0.1885(3) 0.0258(7) Uani 1 1 d .
H1 H 0.0720 0.4263 0.1673 0.031 Uiso 1 1 calc R

loop_
_atom_site_aniso_label
_atom_site_aniso_U_11
_atom_site_aniso_U_22
_atom_site_aniso_U_33
_atom_site_aniso_U_23
_atom_site_aniso_U_13
_atom_site_aniso_U_12
Ir1 0.01840(7) 0.01971(7) 0.01967(7) 0.00520(5) 0.00669(5) 0.00678(5)
O1 0.0252(11) 0.0293(11) 0.0286(13) 0.0047(10) 0.0043(10) 0.0063(9)
O2 0.0259(11) 0.0317(11) 0.0266(12) 0.0076(10) 0.0093(9) 0.0009(9)
O3 0.0279(12) 0.0385(13) 0.0590(17) 0.0201(12) 0.0219(12) 0.0157(10)
O4 0.0288(12) 0.0349(12) 0.0535(16) 0.0234(12) 0.0109(11) 0.0169(10)
O5 0.0417(15) 0.0265(12) 0.0548(17) -0.0023(11) 0.0178(13) 0.0050(11)
O6 0.0431(14) 0.0296(11) 0.0439(15) 0.0028(10) 0.0248(12) 0.0125(10)
O7 0.076(2) 0.0620(18) 0.0578(19) 0.0310(16) 0.0207(16) -0.0152(15)
O8 0.0322(13) 0.0395(13) 0.0648(18) 0.0159(13) 0.0076(12) 0.0053(10)
O9 0.0301(12) 0.0341(12) 0.0316(13) 0.0078(10) 0.0173(10) 0.0123(10)
N1 0.0206(13) 0.0217(12) 0.0240(14) 0.0074(10) 0.0062(11) 0.0073(10)
N2 0.0266(13) 0.0228(12) 0.0237(14) 0.0086(10) 0.0091(11) 0.0085(10)
N3 0.0250(13) 0.0241(12) 0.0240(14) 0.0064(11) 0.0076(11) 0.0098(10)
N4 0.0270(14) 0.0244(12) 0.0259(14) 0.0075(11) 0.0091(11) 0.0110(11)
N5 0.0232(13) 0.0230(12) 0.0222(14) 0.0060(10) 0.0070(11) 0.0102(10)
N6 0.0276(14) 0.0222(12) 0.0277(15) 0.0083(11) 0.0106(11) 0.0084(10)
C1 0.0230(15) 0.0313(16) 0.0236(17) 0.0056(13) 0.0086(13) 0.0087(13)
C2 0.0341(18) 0.0403(18) 0.0281(18) 0.0121(15) 0.0181(15) 0.0119(14)
C3 0.0296(17) 0.0315(16) 0.0258(17) 0.0120(14) 0.0111(14) 0.0073(13)
C4 0.0352(18) 0.0296(16) 0.0284(18) 0.0042(14) 0.0149(15) 0.0131(14)
C5 0.047(2) 0.0370(18) 0.039(2) 0.0171(16) 0.0192(17) 0.0087(16)
C6 0.0235(16) 0.0325(16) 0.0249(17) 0.0067(13) 0.0108(13) 0.0098(13)
C7 0.0255(17) 0.048(2) 0.0318(19) 0.0125(16) 0.0072(15) 0.0182(15)
C8 0.0325(18) 0.0388(17) 0.0232(17) 0.0111(14) 0.0091(14) 0.0213(15)
C9 0.0240(17) 0.0363(18) 0.039(2) 0.0080(15) 0.0101(15) 0.0063(14)
C10 0.045(2) 0.046(2) 0.050(2) 0.0214(18) 0.0181(18) 0.0299(18)
C11 0.0224(15) 0.0330(16) 0.0228(17) 0.0036(13) 0.0082(13) 0.0107(13)
C12 0.0344(18) 0.0283(16) 0.0266(18) -0.0012(13) 0.0084(14) 0.0079(13)
C13 0.0316(17) 0.0209(14) 0.0333(19) 0.0020(13) 0.0108(15) 0.0067(13)
C14 0.0318(18) 0.0372(17) 0.0238(17) 0.0059(14) 0.0060(14) 0.0122(14)
C15 0.067(3) 0.0232(17) 0.047(2) 0.0072(16) 0.015(2) 0.0108(17)
C16 0.0234(15) 0.0253(14) 0.0143(14) 0.0047(12) 0.0076(12) 0.0071(12)
C17 0.0221(15) 0.0256(15) 0.0202(16) 0.0077(12) 0.0081(13) 0.0089(12)
C18 0.0268(16) 0.0222(14) 0.0251(17) 0.0079(13) 0.0077(13) 0.0096(12)
C19 0.0288(17) 0.0260(15) 0.0261(17) 0.0119(13) 0.0091(14) 0.0074(13)
C20 0.0299(17) 0.0330(16) 0.0260(17) 0.0135(14) 0.0144(14) 0.0100(13)
C21 0.0155(14) 0.0248(14) 0.0186(15) 0.0001(12) 0.0029(12) 0.0006(11)
C22 0.0225(15) 0.0251(14) 0.0264(18) 0.0053(13) 0.0083(14) 0.0127(12)
C23 0.037(2) 0.0341(18) 0.045(2) 0.0158(16) 0.0152(17) -0.0013(15)
C24 0.0280(17) 0.0251(15) 0.0304(18) 0.0039(13) 0.0103(14) 0.0108(13)
C25 0.038(2) 0.047(2) 0.070(3) 0.026(2) 0.007(2) 0.0233(18)
C26 0.0311(17) 0.0257(16) 0.0320(19) 0.0089(14) 0.0073(14) 0.0142(14)
C27 0.059(3) 0.043(2) 0.055(3) -0.0017(19) 0.031(2) 0.0191(19)
C28 0.039(2) 0.0352(18) 0.041(2) 0.0040(17) 0.0192(18) 0.0038(15)
C29 0.049(2) 0.065(3) 0.087(3) 0.012(2) 0.009(2) 0.0043(19)
C30 0.0278(17) 0.0369(17) 0.038(2) 0.0088(15) 0.0136(15) 0.0149(14)
C31 0.042(2) 0.056(2) 0.037(2) 0.0011(18) 0.0134(17) 0.0251(18)
B1 0.0282(18) 0.0233(16) 0.0269(19) 0.0084(14) 0.0092(15) 0.0111(14)

loop_
_atom_type_symbol
_atom_type_description
_atom_type_scat_dispersion_real
_atom_type_scat_dispersion_imag
_atom_type_scat_source
C C 0.0033 0.0016 'International Tables Vol C Tables 4.2.6.8 and 6.1.1.4'
H H 0.0000 0.0000 'International Tables Vol C Tables 4.2.6.8 and 6.1.1.4'
B B 0.0013 0.0007 'International Tables Vol C Tables 4.2.6.8 and 6.1.1.4'
N N 0.0061 0.0033 'International Tables Vol C Tables 4.2.6.8 and 6.1.1.4'
O O 0.0106 0.0060 'International Tables Vol C Tables 4.2.6.8 and 6.1.1.4'
Ir Ir -1.4442 7.9887 'International Tables Vol C Tables 4.2.6.8 and 6.1.1.4'

loop_
_geom_angle_atom_site_label_1
_geom_angle_atom_site_label_2
_geom_angle_atom_site_label_3
_geom_angle
C21 Ir1 C16 90.49(12)
C21 Ir1 N3 96.96(11)
C16 Ir1 N3 172.27(10)
C21 Ir1 N1 174.70(10)
C16 Ir1 N1 91.31(10)
N3 Ir1 N1 81.08(9)
C21 Ir1 N5 96.12(10)
C16 Ir1 N5 92.83(10)
N3 Ir1 N5 88.44(9)
N1 Ir1 N5 88.77(9)
C21 Ir1 H1IR 87.0(11)
C16 Ir1 H1IR 85.7(11)
N3 Ir1 H1IR 92.6(11)
N1 Ir1 H1IR 88.2(11)
N5 Ir1 H1IR 176.6(11)
C22 O2 C23 116.0(3)
C24 O4 C25 115.0(3)
C26 O6 C27 116.7(3)
C28 O8 C29 113.4(3)
C21 O9 C30 124.4(2)
C1 N1 N2 107.2(2)
C1 N1 Ir1 134.8(2)
N2 N1 Ir1 117.90(18)
C3 N2 N1 109.1(2)
C3 N2 B1 131.3(3)
N1 N2 B1 119.6(2)
C6 N3 N4 106.8(2)
C6 N3 Ir1 135.6(2)
N4 N3 Ir1 117.53(18)
C8 N4 N3 109.1(2)
C8 N4 B1 130.4(3)
N3 N4 B1 119.8(2)
C11 N5 N6 106.9(2)
C11 N5 Ir1 136.1(2)
N6 N5 Ir1 116.89(18)
C13 N6 N5 109.4(3)
C13 N6 B1 130.6(3)
N5 N6 B1 119.5(2)
N1 C1 C2 109.0(3)
N1 C1 C4 122.5(3)
C2 C1 C4 128.4(3)
C3 C2 C1 106.8(3)
C3 C2 H2 126.6
C1 C2 H2 126.6
N2 C3 C2 107.9(3)
N2 C3 C5 122.2(3)
C2 C3 C5 129.8(3)
C1 C4 H4A 109.5
C1 C4 H4B 109.5
H4A C4 H4B 109.5
C1 C4 H4C 109.5
H4A C4 H4C 109.5
H4B C4 H4C 109.5
C3 C5 H5A 109.5
C3 C5 H5B 109.5
H5A C5 H5B 109.5
C3 C5 H5C 109.5
H5A C5 H5C 109.5
H5B C5 H5C 109.5
N3 C6 C7 109.4(3)
N3 C6 C9 121.7(3)
C7 C6 C9 128.8(3)
C8 C7 C6 106.6(3)
C8 C7 H7 126.7
C6 C7 H7 126.7
N4 C8 C7 108.1(3)
N4 C8 C10 122.3(3)
C7 C8 C10 129.6(3)
C6 C9 H9A 109.5
C6 C9 H9B 109.5
H9A C9 H9B 109.5
C6 C9 H9C 109.5
H9A C9 H9C 109.5
H9B C9 H9C 109.5
C8 C10 H10A 109.5
C8 C10 H10B 109.5
H10A C10 H10B 109.5
C8 C10 H10C 109.5
H10A C10 H10C 109.5
H10B C10 H10C 109.5
N5 C11 C12 109.4(3)
N5 C11 C14 123.5(3)
C12 C11 C14 127.0(3)
C13 C12 C11 106.3(3)
C13 C12 H12 126.9
C11 C12 H12 126.9
N6 C13 C12 108.1(3)
N6 C13 C15 122.8(3)
C12 C13 C15 129.1(3)
C11 C14 H14A 109.5
C11 C14 H14B 109.5
H14A C14 H14B 109.5
C11 C14 H14C 109.5
H14A C14 H14C 109.5
H14B C14 H14C 109.5
C13 C15 H15A 109.5
C13 C15 H15B 109.5
H15A C15 H15B 109.5
C13 C15 H15C 109.5
H15A C15 H15C 109.5
H15B C15 H15C 109.5
C17 C16 C22 116.3(3)
C17 C16 Ir1 129.0(2)
C22 C16 Ir1 114.72(19)
C16 C17 C18 122.4(3)
C16 C17 C24 121.0(3)
C18 C17 C24 116.5(2)
C19 C18 C17 122.5(3)
C19 C18 C26 119.0(3)
C17 C18 C26 118.4(3)
C18 C19 C20 122.2(3)
C18 C19 C28 123.7(3)
C20 C19 C28 114.1(3)
C19 C20 C21 115.8(3)
C19 C20 H20A 108.3
C21 C20 H20A 108.3
C19 C20 H20B 108.3
C21 C20 H20B 108.3
H20A C20 H20B 107.4
O9 C21 C20 105.1(2)
O9 C21 Ir1 131.0(2)
C20 C21 Ir1 123.8(2)
O1 C22 O2 123.1(3)
O1 C22 C16 124.4(3)
O2 C22 C16 112.4(2)
O2 C23 H23A 109.5
O2 C23 H23B 109.5
H23A C23 H23B 109.5
O2 C23 H23C 109.5
H23A C23 H23C 109.5
H23B C23 H23C 109.5
O3 C24 O4 122.6(3)
O3 C24 C17 125.5(3)
O4 C24 C17 111.8(2)
O4 C25 H25A 109.5
O4 C25 H25B 109.5
H25A C25 H25B 109.5
O4 C25 H25C 109.5
H25A C25 H25C 109.5
H25B C25 H25C 109.5
O5 C26 O6 123.3(3)
O5 C26 C18 125.5(3)
O6 C26 C18 111.1(3)
O6 C27 H27A 109.5
O6 C27 H27B 109.5
H27A C27 H27B 109.5
O6 C27 H27C 109.5
H27A C27 H27C 109.5
H27B C27 H27C 109.5
O7 C28 O8 123.2(3)
O7 C28 C19 123.7(4)
O8 C28 C19 112.9(3)
O8 C29 H29A 109.5
O8 C29 H29B 109.5
H29A C29 H29B 109.5
O8 C29 H29C 109.5
H29A C29 H29C 109.5
H29B C29 H29C 109.5
O9 C30 C31 106.8(3)
O9 C30 H30A 110.4
C31 C30 H30A 110.4
O9 C30 H30B 110.4
C31 C30 H30B 110.4
H30A C30 H30B 108.6
C30 C31 H31A 109.5
C30 C31 H31B 109.5
H31A C31 H31B 109.5
C30 C31 H31C 109.5
H31A C31 H31C 109.5
H31B C31 H31C 109.5
N6 B1 N2 109.6(3)
N6 B1 N4 109.6(3)
N2 B1 N4 108.5(2)
N6 B1 H1 109.7
N2 B1 H1 109.7
N4 B1 H1 109.7

loop_
_geom_bond_atom_site_label_1
_geom_bond_atom_site_label_2
_geom_bond_distance
Ir1 C21 1.917(3)
Ir1 C16 2.035(3)
Ir1 N3 2.108(2)
Ir1 N1 2.127(2)
Ir1 N5 2.200(2)
Ir1 H1IR 1.577(18)
O1 C22 1.201(4)
O2 C22 1.335(4)
O2 C23 1.438(4)
O3 C24 1.201(4)
O4 C24 1.346(4)
O4 C25 1.443(4)
O5 C26 1.199(4)
O6 C26 1.333(4)
O6 C27 1.439(4)
O7 C28 1.201(4)
O8 C28 1.318(5)
O8 C29 1.448(5)
O9 C21 1.321(4)
O9 C30 1.468(4)
N1 C1 1.339(4)
N1 N2 1.376(3)
N2 C3 1.357(4)
N2 B1 1.543(4)
N3 C6 1.341(4)
N3 N4 1.381(3)
N4 C8 1.353(4)
N4 B1 1.550(4)
N5 C11 1.339(4)
N5 N6 1.374(3)
N6 C13 1.347(4)
N6 B1 1.529(4)
C1 C2 1.395(4)
C1 C4 1.493(4)
C2 C3 1.363(5)
C2 H2 0.9400
C3 C5 1.489(4)
C4 H4A 0.9700
C4 H4B 0.9700
C4 H4C 0.9700
C5 H5A 0.9700
C5 H5B 0.9700
C5 H5C 0.9700
C6 C7 1.390(4)
C6 C9 1.493(4)
C7 C8 1.369(5)
C7 H7 0.9400
C8 C10 1.500(4)
C9 H9A 0.9700
C9 H9B 0.9700
C9 H9C 0.9700
C10 H10A 0.9700
C10 H10B 0.9700
C10 H10C 0.9700
C11 C12 1.392(4)
C11 C14 1.490(4)
C12 C13 1.369(5)
C12 H12 0.9400
C13 C15 1.501(5)
C14 H14A 0.9700
C14 H14B 0.9700
C14 H14C 0.9700
C15 H15A 0.9700
C15 H15B 0.9700
C15 H15C 0.9700
C16 C17 1.354(4)
C16 C22 1.513(4)
C17 C18 1.480(4)
C17 C24 1.486(4)
C18 C19 1.338(4)
C18 C26 1.489(4)
C19 C20 1.497(4)
C19 C28 1.497(4)
C20 C21 1.534(4)
C20 H20A 0.9800
C20 H20B 0.9800
C23 H23A 0.9700
C23 H23B 0.9700
C23 H23C 0.9700
C25 H25A 0.9700
C25 H25B 0.9700
C25 H25C 0.9700
C27 H27A 0.9700
C27 H27B 0.9700
C27 H27C 0.9700
C29 H29A 0.9700
C29 H29B 0.9700
C29 H29C 0.9700
C30 C31 1.501(5)
C30 H30A 0.9800
C30 H30B 0.9800
C31 H31A 0.9700
C31 H31B 0.9700
C31 H31C 0.9700
B1 H1 0.9900

loop_
_geom_torsion_atom_site_label_1
_geom_torsion_atom_site_label_2
_geom_torsion_atom_site_label_3
_geom_torsion_atom_site_label_4
_geom_torsion
C16 Ir1 N1 C1 46.9(3)
N3 Ir1 N1 C1 -131.6(3)
N5 Ir1 N1 C1 139.7(3)
C16 Ir1 N1 N2 -127.7(2)
N3 Ir1 N1 N2 53.69(19)
N5 Ir1 N1 N2 -34.9(2)
C1 N1 N2 C3 -1.2(3)
Ir1 N1 N2 C3 174.80(19)
C1 N1 N2 B1 174.9(3)
Ir1 N1 N2 B1 -9.0(3)
C21 Ir1 N3 C6 -47.7(3)
N1 Ir1 N3 C6 127.3(3)
N5 Ir1 N3 C6 -143.7(3)
C21 Ir1 N3 N4 129.7(2)
N1 Ir1 N3 N4 -55.3(2)
N5 Ir1 N3 N4 33.7(2)
C6 N3 N4 C8 1.6(3)
Ir1 N3 N4 C8 -176.48(19)
C6 N3 N4 B1 -169.1(3)
Ir1 N3 N4 B1 12.7(3)
C21 Ir1 N5 C11 35.5(3)
C16 Ir1 N5 C11 -55.3(3)
N3 Ir1 N5 C11 132.3(3)
N1 Ir1 N5 C11 -146.6(3)
C21 Ir1 N5 N6 -139.9(2)
C16 Ir1 N5 N6 129.3(2)
N3 Ir1 N5 N6 -43.02(19)
N1 Ir1 N5 N6 38.09(19)
C11 N5 N6 C13 0.1(3)
Ir1 N5 N6 C13 176.68(19)
C11 N5 N6 B1 -172.9(3)
Ir1 N5 N6 B1 3.7(3)
N2 N1 C1 C2 0.5(3)
Ir1 N1 C1 C2 -174.6(2)
N2 N1 C1 C4 179.8(3)
Ir1 N1 C1 C4 4.7(5)
N1 C1 C2 C3 0.4(4)
C4 C1 C2 C3 -178.8(3)
N1 N2 C3 C2 1.5(3)
B1 N2 C3 C2 -174.1(3)
N1 N2 C3 C5 -176.9(3)
B1 N2 C3 C5 7.5(5)
C1 C2 C3 N2 -1.2(4)
C1 C2 C3 C5 177.1(3)
N4 N3 C6 C7 -1.8(3)
Ir1 N3 C6 C7 175.8(2)
N4 N3 C6 C9 177.8(3)
Ir1 N3 C6 C9 -4.5(5)
N3 C6 C7 C8 1.3(4)
C9 C6 C7 C8 -178.3(3)
N3 N4 C8 C7 -0.9(4)
B1 N4 C8 C7 168.6(3)
N3 N4 C8 C10 177.3(3)
B1 N4 C8 C10 -13.2(5)
C6 C7 C8 N4 -0.2(4)
C6 C7 C8 C10 -178.2(3)
N6 N5 C11 C12 -0.5(3)
Ir1 N5 C11 C12 -176.1(2)
N6 N5 C11 C14 175.5(3)
Ir1 N5 C11 C14 -0.1(5)
N5 C11 C12 C13 0.7(4)
C14 C11 C12 C13 -175.1(3)
N5 N6 C13 C12 0.4(3)
B1 N6 C13 C12 172.3(3)
N5 N6 C13 C15 -178.6(3)
B1 N6 C13 C15 -6.6(5)
C11 C12 C13 N6 -0.6(4)
C11 C12 C13 C15 178.2(3)
C21 Ir1 C16 C17 60.9(3)
N1 Ir1 C16 C17 -114.1(3)
N5 Ir1 C16 C17 157.0(3)
C21 Ir1 C16 C22 -121.9(2)
N1 Ir1 C16 C22 63.0(2)
N5 Ir1 C16 C22 -25.8(2)
C22 C16 C17 C18 179.2(3)
Ir1 C16 C17 C18 -3.7(4)
C22 C16 C17 C24 -2.9(4)
Ir1 C16 C17 C24 174.2(2)
C16 C17 C18 C19 -49.4(5)
C24 C17 C18 C19 132.7(3)
C16 C17 C18 C26 125.5(3)
C24 C17 C18 C26 -52.4(4)
C17 C18 C19 C20 -5.2(5)
C26 C18 C19 C20 180.0(3)
C17 C18 C19 C28 175.8(3)
C26 C18 C19 C28 0.9(5)
C18 C19 C20 C21 77.2(4)
C28 C19 C20 C21 -103.7(3)
C30 O9 C21 C20 173.0(3)
C30 O9 C21 Ir1 -4.5(4)
C19 C20 C21 O9 144.3(3)
C19 C20 C21 Ir1 -38.0(4)
C16 Ir1 C21 O9 143.7(3)
N3 Ir1 C21 O9 -38.4(3)
N5 Ir1 C21 O9 50.8(3)
C16 Ir1 C21 C20 -33.3(2)
N3 Ir1 C21 C20 144.6(2)
N5 Ir1 C21 C20 -126.2(2)
C23 O2 C22 O1 -7.5(4)
C23 O2 C22 C16 167.8(3)
C17 C16 C22 O1 -73.2(4)
Ir1 C16 C22 O1 109.3(3)
C17 C16 C22 O2 111.6(3)
Ir1 C16 C22 O2 -65.9(3)
C25 O4 C24 O3 1.0(5)
C25 O4 C24 C17 -177.7(3)
C16 C17 C24 O3 -31.5(5)
C18 C17 C24 O3 146.5(3)
C16 C17 C24 O4 147.2(3)
C18 C17 C24 O4 -34.9(4)
C27 O6 C26 O5 3.4(5)
C27 O6 C26 C18 -174.3(3)
C19 C18 C26 O5 -7.5(5)
C17 C18 C26 O5 177.4(3)
C19 C18 C26 O6 170.1(3)
C17 C18 C26 O6 -4.9(4)
C29 O8 C28 O7 -1.2(6)
C29 O8 C28 C19 -176.6(3)
C18 C19 C28 O7 99.4(5)
C20 C19 C28 O7 -79.7(5)
C18 C19 C28 O8 -85.2(4)
C20 C19 C28 O8 95.7(4)
C21 O9 C30 C31 -150.8(3)
C13 N6 B1 N2 126.4(3)
N5 N6 B1 N2 -62.3(3)
C13 N6 B1 N4 -114.6(3)
N5 N6 B1 N4 56.6(3)
C3 N2 B1 N6 -118.0(3)
N1 N2 B1 N6 66.8(3)
C3 N2 B1 N4 122.3(3)
N1 N2 B1 N4 -52.9(3)
C8 N4 B1 N6 122.8(3)
N3 N4 B1 N6 -68.6(3)
C8 N4 B1 N2 -117.5(3)
N3 N4 B1 N2 51.0(4)
